data_1539340
loop_
_publ_author_name
'Thewalt, U.'

_publ_section_title
;
 Cobalt-Komplexe mit O2-Bruecken: Die Struktur von
 mue-Peroxo-bis(pentaammincobalt(III))-tetranitrat-dihydrat
;
_journal_name_full 'Zeitschrift fuer Anorganische und Allgemeine Chemie'
_journal_page_first 122
_journal_page_last 128
_journal_volume 485
_journal_year 1982
_chemical_formula_sum 'Co2 H34 N14 O16'
_chemical_name_systematic '((N H3)5 Co O2 Co (N H3)5) (N O3)4 (H2 O)2'
_space_group_IT_number 14
_symmetry_space_group_name_Hall '-P 2yn'
_symmetry_space_group_name_H-M 'P 1 21/n 1'
_cell_angle_alpha 90
_cell_angle_beta 91.58
_cell_angle_gamma 90
_cell_formula_units_Z 2
_cell_length_a 11.675
_cell_length_b 11.977
_cell_length_c 8.082
_cell_volume 1129.688
_citation_journal_id_ASTM ZAACAB
_cod_data_source_file Thewalt_ZAACAB_1982_297.cif
_cod_data_source_block H34Co2N14O16
_cod_original_sg_symbol_Hall '-P 2ybc (x-z,y,z)'
_cod_original_formula_sum 'H34 Co2 N14 O16'
_cod_database_code 1539340

loop_
_symmetry_equiv_pos_as_xyz
x,y,z
-x+1/2,y+1/2,-z+1/2
-x,-y,-z
x-1/2,-y-1/2,z-1/2

loop_
_atom_site_label
_atom_site_type_symbol
_atom_site_fract_x
_atom_site_fract_y
_atom_site_fract_z
_atom_site_occupancy
_atom_site_U_iso_or_equiv
N7 N+5 0.5 0.5 0 1 0.0
H6 H+1 0.1934 0.0256 0.2508 1 0.0
O9 O-2 0.249 -0.1974 -0.1661 1 0.0
O10 O-2 0.1755 -0.2927 0.0271 1 0.0
H9 H+1 -0.0101 0.2359 0.1471 1 0.0
H2 H+1 0.3216 0.0554 -0.0967 1 0.0
O6 O-2 0.4073 0.5594 -0.0148 0.5 0.0
O4 O-2 0.0249 0.4574 0.1518 0.5 0.0
N3 N-3 0.0345 0.1843 0.1789 1 0.0
H11 H+1 0.2575 0.2846 0.1584 1 0.0
O11 O-2 0.4718 0.1191 0.0717 1 0.0
H8 H+1 -0.034 0.1407 0.172 1 0.0
O1 O-1 0.0622 -0.0104 0.003 1 0.0
H5 H+1 0.2812 0.0832 0.2726 1 0.0
O5 O-2 0.4766 0.4056 0.0185 0.5 0.0
H10 H+1 0.3082 0.262 0.0378 1 0.0
O8 O-2 0.3114 -0.1777 0.0855 1 0.0
H1 H+1 0.2455 -0.0109 -0.1597 1 0.0
H4 H+1 0.2674 -0.0091 0.1694 1 0.0
N4 N-3 0.24 0.2629 0.0441 1 0.0
N5 N-3 0.048 0.1887 -0.1566 1 0.0
H14 H+1 0.0732 0.1681 -0.2329 1 0.0
H3 H+1 0.2248 0.0814 -0.2396 1 0.0
H12 H+1 0.2255 0.3198 0.0362 1 0.0
O3 O-2 -0.0619 0.5714 -0.014 0.5 0.0
N8 N+5 0.2447 -0.224 -0.0192 1 0.0
H13 H+1 -0.0235 0.159 -0.1523 1 0.0
N1 N-3 0.2528 0.063 -0.142 1 0.0
H15 H+1 0.0341 0.27 -0.1536 1 0.0
N6 N+5 0 0.5 0 1 0.0
N2 N-3 0.2334 0.052 0.2041 1 0.0
O7 O-2 0.5793 0.5452 -0.0158 0.5 0.0
O2 O-2 0.0466 0.4429 -0.1109 0.5 0.0
Co1 Co+3 0.1447 0.1246 0.0213 1 0.0
H7 H+1 0.0612 0.1842 0.2826 1 0.0
